data_4329509
loop_
_publ_author_name
'Michael Wagner'
'Christina Dietz'
'Stefan Krabbe'
'Stephan G. Koller'
'Carsten Strohmann'
'Klaus Jurkschat'

_publ_contact_author_address
;Lehrstuhl f\"ur Anorganische Chemie II
Technische Universit\"at Dortmund
44221 Dortmund
Germany
;
_publ_contact_author_email klaus.jurkschat@tu-dortmund.de
_publ_contact_author_name 'Klaus Jurkschat'
_publ_section_title
;
 {4-t-Bu-2,6-[P(O)(O-i-Pr)2]2C6H2Sn}2: An Intramolecularly Coordinated
 Organotin(I) Compound with a Sn-Sn Single Bond, Its Disproportionation
 toward a Diorganostannylene and Elemental Tin, and Its Oxidation with
 PhI(OAc)2
;
_journal_name_full 'Inorganic Chemistry'
_journal_page_first 6851
_journal_page_last 6859
_journal_paper_doi 10.1021/ic3005954
_journal_volume 51
_journal_year 2012
_chemical_formula_moiety 'C44 H78 O12 P4 Sn2'
_chemical_formula_sum 'C44 H78 O12 P4 Sn2'
_chemical_formula_weight 1160.32
_chemical_name_systematic
; 
[2,6-Bis(diisopropoxyphosphonyl)-4-tert-butyl]phenyltin(I) 
;
_space_group_IT_number 2
_symmetry_cell_setting triclinic
_symmetry_space_group_name_Hall '-P 1'
_symmetry_space_group_name_H-M 'P -1'
_atom_sites_solution_hydrogens geom
_atom_sites_solution_primary direct
_atom_sites_solution_secondary difmap
_audit_creation_method SHELXL-97
_cell_angle_alpha 82.249(2)
_cell_angle_beta 76.873(2)
_cell_angle_gamma 86.797(2)
_cell_formula_units_Z 2
_cell_length_a 12.4462(4)
_cell_length_b 12.6211(3)
_cell_length_c 18.0942(5)
_cell_measurement_reflns_used 17728
_cell_measurement_temperature 173(2)
_cell_measurement_theta_max 29.0390
_cell_measurement_theta_min 2.1142
_cell_volume 2741.82(14)
_computing_cell_refinement "'CrysAlis CCD, Oxford Diffraction Ltd., Version 1.171.32.37'"
_computing_data_collection "'CrysAlis CCD, Oxford Diffraction Ltd., Version 1.171.32.37'"
_computing_data_reduction "'CrysAlis RED, Oxford Diffraction Ltd., Version 1.171.32.37'"
_computing_molecular_graphics 'SHELXP-97 (Sheldrick, 1997)'
_computing_publication_material 'enCIFer Version 1.4'
_computing_structure_refinement 'SHELXL-97 (Sheldrick, 1997)'
_computing_structure_solution 'SHELXS-97 (Sheldrick, 1990)'
_diffrn_ambient_temperature 173(2)
_diffrn_measured_fraction_theta_full 1.000
_diffrn_measured_fraction_theta_max 1.000
_diffrn_measurement_device 'XcaliburS CCD Diffractometer'
_diffrn_measurement_method '\w und \y scan'
_diffrn_radiation_monochromator graphite
_diffrn_radiation_source 'fine-focus sealed tube'
_diffrn_radiation_type MoK\a
_diffrn_radiation_wavelength 0.71073
_diffrn_reflns_av_R_equivalents 0.0463
_diffrn_reflns_av_sigmaI/netI 0.0582
_diffrn_reflns_limit_h_max 15
_diffrn_reflns_limit_h_min -15
_diffrn_reflns_limit_k_max 15
_diffrn_reflns_limit_k_min -15
_diffrn_reflns_limit_l_max 21
_diffrn_reflns_limit_l_min -21
_diffrn_reflns_number 39817
_diffrn_reflns_theta_full 25.50
_diffrn_reflns_theta_max 25.50
_diffrn_reflns_theta_min 2.12
_exptl_absorpt_coefficient_mu 1.080
_exptl_absorpt_correction_T_max 1.00000
_exptl_absorpt_correction_T_min 0.77013
_exptl_absorpt_correction_type multi-scan
_exptl_absorpt_process_details
;
CrysAlisPro, Oxford Diffraction Ltd.,
Version 1.171.33.55 (release 05-01-2010 CrysAlis171 .NET)
(compiled Jan  5 2010,16:28:46)
empirical absorption correction using spherical harmonics,
 implemented in SCALE3 ABSPACK scaling algorithm.
;
_exptl_crystal_colour red
_exptl_crystal_density_diffrn 1.405
_exptl_crystal_description plate
_exptl_crystal_F_000 1196
_exptl_crystal_size_max 0.50
_exptl_crystal_size_mid 0.46
_exptl_crystal_size_min 0.21
_refine_diff_density_max 2.469
_refine_diff_density_min -1.378
_refine_diff_density_rms 0.129
_refine_ls_extinction_method none
_refine_ls_goodness_of_fit_ref 1.100
_refine_ls_hydrogen_treatment constr
_refine_ls_matrix_type full
_refine_ls_number_parameters 581
_refine_ls_number_reflns 10184
_refine_ls_number_restraints 0
_refine_ls_restrained_S_all 1.100
_refine_ls_R_factor_all 0.0873
_refine_ls_R_factor_gt 0.0570
_refine_ls_shift/su_max 0.001
_refine_ls_shift/su_mean 0.000
_refine_ls_structure_factor_coef Fsqd
_refine_ls_weighting_details 'calc w=1/[\s^2^(Fo^2^)+(0.1000P)^2^+0.0000P] where P=(Fo^2^+2Fc^2^)/3'
_refine_ls_weighting_scheme calc
_refine_ls_wR_factor_gt 0.1572
_refine_ls_wR_factor_ref 0.1662
_reflns_number_gt 7236
_reflns_number_total 10184
_reflns_threshold_expression >2sigma(I)
_cod_data_source_file ic3005954_si_002_2.cif
_cod_data_source_block compound2
_cod_original_cell_volume 2741.82(13)
_cod_database_code 4329509

loop_
_symmetry_equiv_pos_as_xyz
'x, y, z'
'-x, -y, -z'

loop_
_atom_site_label
_atom_site_type_symbol
_atom_site_fract_x
_atom_site_fract_y
_atom_site_fract_z
_atom_site_U_iso_or_equiv
_atom_site_adp_type
_atom_site_occupancy
_atom_site_symmetry_multiplicity
_atom_site_calc_flag
_atom_site_refinement_flags
Sn1 Sn 0.57117(4) 0.45617(3) 0.29621(2) 0.02462(14) Uani 1 1 d .
P1 P 0.55498(14) 0.18775(12) 0.30796(9) 0.0212(4) Uani 1 1 d .
O1 O 0.4948(4) 0.2784(3) 0.3453(2) 0.0249(10) Uani 1 1 d .
O1' O 0.4872(4) 0.1250(3) 0.2655(3) 0.0283(11) Uani 1 1 d .
O1'' O 0.5898(4) 0.0943(3) 0.3655(2) 0.0257(10) Uani 1 1 d .
P2 P 0.79995(14) 0.52125(13) 0.15498(10) 0.0218(4) Uani 1 1 d .
O2 O 0.7125(4) 0.5766(3) 0.2062(3) 0.0311(11) Uani 1 1 d .
O2' O 0.8063(4) 0.5614(3) 0.0684(2) 0.0261(10) Uani 1 1 d .
O2'' O 0.9220(4) 0.5349(3) 0.1621(3) 0.0262(10) Uani 1 1 d .
C1 C 0.6866(5) 0.3464(5) 0.2263(3) 0.0213(13) Uani 1 1 d .
C2 C 0.6752(5) 0.2344(5) 0.2403(3) 0.0195(13) Uani 1 1 d .
C3 C 0.7554(5) 0.1632(5) 0.2065(3) 0.0202(13) Uani 1 1 d .
H3A H 0.7440 0.0900 0.2179 0.024 Uiso 1 1 calc R
C4 C 0.8515(5) 0.1989(5) 0.1564(3) 0.0196(13) Uani 1 1 d .
C5 C 0.8643(5) 0.3096(5) 0.1400(3) 0.0215(13) Uani 1 1 d .
H5A H 0.9271 0.3363 0.1055 0.026 Uiso 1 1 calc R
C6 C 0.7850(6) 0.3807(5) 0.1742(3) 0.0236(14) Uani 1 1 d .
C7 C 0.9440(5) 0.1229(5) 0.1213(3) 0.0213(13) Uani 1 1 d .
C8 C 0.9086(6) 0.0061(5) 0.1383(4) 0.0331(17) Uani 1 1 d .
H8A H 0.8485 -0.0023 0.1145 0.050 Uiso 1 1 calc R
H8B H 0.8854 -0.0131 0.1925 0.050 Uiso 1 1 calc R
H8C H 0.9697 -0.0394 0.1183 0.050 Uiso 1 1 calc R
C9 C 1.0441(6) 0.1329(5) 0.1553(4) 0.0287(15) Uani 1 1 d .
H9A H 1.0685 0.2053 0.1439 0.043 Uiso 1 1 calc R
H9B H 1.1025 0.0857 0.1337 0.043 Uiso 1 1 calc R
H9C H 1.0241 0.1140 0.2098 0.043 Uiso 1 1 calc R
C10 C 0.9772(6) 0.1521(5) 0.0349(4) 0.0311(16) Uani 1 1 d .
H10A H 1.0091 0.2216 0.0233 0.047 Uiso 1 1 calc R
H10B H 0.9133 0.1530 0.0135 0.047 Uiso 1 1 calc R
H10C H 1.0303 0.1002 0.0133 0.047 Uiso 1 1 calc R
C11 C 0.3680(6) 0.1421(5) 0.2748(4) 0.0305(16) Uani 1 1 d .
H11A H 0.3513 0.2192 0.2699 0.037 Uiso 1 1 calc R
C12 C 0.3389(7) 0.0969(6) 0.2097(5) 0.044(2) Uani 1 1 d .
H12A H 0.3846 0.1275 0.1623 0.066 Uiso 1 1 calc R
H12B H 0.2627 0.1135 0.2093 0.066 Uiso 1 1 calc R
H12C H 0.3505 0.0207 0.2157 0.066 Uiso 1 1 calc R
C13 C 0.3101(7) 0.0926(7) 0.3521(5) 0.050(2) Uani 1 1 d .
H13A H 0.3329 0.1257 0.3906 0.076 Uiso 1 1 calc R
H13B H 0.3282 0.0174 0.3580 0.076 Uiso 1 1 calc R
H13C H 0.2318 0.1028 0.3574 0.076 Uiso 1 1 calc R
C14 C 0.6622(6) 0.1179(6) 0.4144(4) 0.0318(16) Uani 1 1 d .
H14A H 0.7075 0.1793 0.3894 0.038 Uiso 1 1 calc R
C15 C 0.5926(8) 0.1439(7) 0.4895(4) 0.056(2) Uani 1 1 d .
H15A H 0.5467 0.2059 0.4808 0.084 Uiso 1 1 calc R
H15B H 0.6395 0.1578 0.5223 0.084 Uiso 1 1 calc R
H15C H 0.5469 0.0844 0.5134 0.084 Uiso 1 1 calc R
C16 C 0.7348(8) 0.0205(7) 0.4219(5) 0.061(3) Uani 1 1 d .
H16A H 0.7690 0.0021 0.3720 0.092 Uiso 1 1 calc R
H16B H 0.6913 -0.0379 0.4508 0.092 Uiso 1 1 calc R
H16C H 0.7908 0.0346 0.4478 0.092 Uiso 1 1 calc R
C21 C 0.7035(6) 0.5978(6) 0.0419(4) 0.0364(17) Uani 1 1 d .
H21A H 0.6525 0.6325 0.0818 0.044 Uiso 1 1 calc R
C22 C 0.6505(7) 0.5022(6) 0.0257(4) 0.0406(19) Uani 1 1 d .
H22A H 0.6287 0.4544 0.0721 0.061 Uiso 1 1 calc R
H22B H 0.7022 0.4660 -0.0111 0.061 Uiso 1 1 calc R
H22C H 0.5867 0.5251 0.0057 0.061 Uiso 1 1 calc R
C23 C 0.7390(8) 0.6775(7) -0.0277(5) 0.058(3) Uani 1 1 d .
H23A H 0.7730 0.7363 -0.0143 0.087 Uiso 1 1 calc R
H23B H 0.6758 0.7032 -0.0476 0.087 Uiso 1 1 calc R
H23C H 0.7909 0.6438 -0.0659 0.087 Uiso 1 1 calc R
C24 C 0.9731(6) 0.6389(6) 0.1429(4) 0.0375(18) Uani 1 1 d .
H24A H 0.9374 0.6848 0.1068 0.045 Uiso 1 1 calc R
C25 C 0.9594(8) 0.6884(6) 0.2161(5) 0.055(2) Uani 1 1 d .
H25A H 0.8823 0.6954 0.2392 0.082 Uiso 1 1 calc R
H25B H 0.9915 0.7578 0.2049 0.082 Uiso 1 1 calc R
H25C H 0.9957 0.6436 0.2508 0.082 Uiso 1 1 calc R
C26 C 1.0924(7) 0.6182(7) 0.1063(5) 0.055(2) Uani 1 1 d .
H26A H 1.0970 0.5867 0.0603 0.082 Uiso 1 1 calc R
H26B H 1.1257 0.5703 0.1411 0.082 Uiso 1 1 calc R
H26C H 1.1305 0.6846 0.0942 0.082 Uiso 1 1 calc R
Sn2 Sn 0.38798(4) 0.47151(3) 0.20812(2) 0.02224(14) Uani 1 1 d .
P3 P 0.38651(15) 0.74140(13) 0.16016(10) 0.0242(4) Uani 1 1 d .
O3 O 0.4476(4) 0.6476(3) 0.1314(3) 0.0300(11) Uani 1 1 d .
O3' O 0.3264(4) 0.8126(3) 0.1033(3) 0.0289(11) Uani 1 1 d .
O3'' O 0.4624(4) 0.8257(3) 0.1788(2) 0.0252(10) Uani 1 1 d .
P4 P 0.19477(14) 0.42968(12) 0.37724(9) 0.0206(4) Uani 1 1 d .
O4 O 0.2717(4) 0.3674(3) 0.3233(2) 0.0264(10) Uani 1 1 d .
O4' O 0.0714(4) 0.3935(3) 0.3982(2) 0.0231(10) Uani 1 1 d .
O4'' O 0.2131(4) 0.4176(3) 0.4605(2) 0.0240(10) Uani 1 1 d .
C31 C 0.2795(5) 0.5953(4) 0.2703(3) 0.0191(13) Uani 1 1 d .
C32 C 0.2812(5) 0.7025(5) 0.2422(4) 0.0248(14) Uani 1 1 d .
C33 C 0.2087(6) 0.7784(5) 0.2782(3) 0.0246(14) Uani 1 1 d .
H33A H 0.2130 0.8497 0.2568 0.030 Uiso 1 1 calc R
C34 C 0.1304(5) 0.7499(5) 0.3452(3) 0.0188(13) Uani 1 1 d .
C35 C 0.1282(5) 0.6413(5) 0.3746(3) 0.0197(13) Uani 1 1 d .
H35A H 0.0780 0.6190 0.4199 0.024 Uiso 1 1 calc R
C36 C 0.1989(5) 0.5661(5) 0.3380(3) 0.0187(13) Uani 1 1 d .
C37 C 0.0511(5) 0.8306(5) 0.3874(4) 0.0241(14) Uani 1 1 d .
C38 C 0.0455(6) 0.9367(5) 0.3370(4) 0.0345(17) Uani 1 1 d .
H38A H 0.0205 0.9250 0.2924 0.052 Uiso 1 1 calc R
H38B H 0.1175 0.9669 0.3218 0.052 Uiso 1 1 calc R
H38C H -0.0049 0.9851 0.3651 0.052 Uiso 1 1 calc R
C39 C -0.0657(6) 0.7874(6) 0.4138(5) 0.0413(19) Uani 1 1 d .
H39A H -0.0891 0.7667 0.3709 0.062 Uiso 1 1 calc R
H39B H -0.1153 0.8420 0.4352 0.062 Uiso 1 1 calc R
H39C H -0.0661 0.7264 0.4518 0.062 Uiso 1 1 calc R
C40 C 0.0954(7) 0.8506(6) 0.4570(4) 0.046(2) Uani 1 1 d .
H40A H 0.1655 0.8844 0.4398 0.070 Uiso 1 1 calc R
H40B H 0.1042 0.7837 0.4875 0.070 Uiso 1 1 calc R
H40C H 0.0442 0.8963 0.4872 0.070 Uiso 1 1 calc R
C41 C 0.3879(6) 0.8617(6) 0.0281(4) 0.0369(18) Uani 1 1 d .
H41A H 0.4654 0.8685 0.0296 0.044 Uiso 1 1 calc R
C42 C 0.3804(8) 0.7909(8) -0.0313(5) 0.055(2) Uani 1 1 d .
H42A H 0.4190 0.7243 -0.0219 0.082 Uiso 1 1 calc R
H42B H 0.4130 0.8258 -0.0813 0.082 Uiso 1 1 calc R
H42C H 0.3043 0.7777 -0.0286 0.082 Uiso 1 1 calc R
C43 C 0.3365(9) 0.9702(7) 0.0147(5) 0.061(3) Uani 1 1 d .
H43A H 0.3431 1.0112 0.0544 0.091 Uiso 1 1 calc R
H43B H 0.2599 0.9634 0.0152 0.091 Uiso 1 1 calc R
H43C H 0.3733 1.0057 -0.0340 0.091 Uiso 1 1 calc R
C44 C 0.5468(6) 0.7900(5) 0.2229(4) 0.0290(15) Uani 1 1 d .
H44A H 0.5613 0.7130 0.2217 0.035 Uiso 1 1 calc R
C45 C 0.5026(8) 0.8105(7) 0.3045(4) 0.051(2) Uani 1 1 d .
H45A H 0.4345 0.7741 0.3248 0.076 Uiso 1 1 calc R
H45B H 0.4899 0.8860 0.3062 0.076 Uiso 1 1 calc R
H45C H 0.5553 0.7847 0.3345 0.076 Uiso 1 1 calc R
C46 C 0.6499(7) 0.8485(7) 0.1842(5) 0.049(2) Uani 1 1 d .
H46A H 0.6755 0.8290 0.1335 0.073 Uiso 1 1 calc R
H46B H 0.7057 0.8300 0.2130 0.073 Uiso 1 1 calc R
H46C H 0.6346 0.9242 0.1812 0.073 Uiso 1 1 calc R
C51 C 0.0120(6) 0.3972(5) 0.3366(4) 0.0294(15) Uani 1 1 d .
H51A H 0.0464 0.4488 0.2934 0.035 Uiso 1 1 calc R
C52 C 0.0177(8) 0.2883(7) 0.3113(5) 0.056(2) Uani 1 1 d .
H52A H 0.0917 0.2729 0.2847 0.083 Uiso 1 1 calc R
H52B H -0.0318 0.2865 0.2779 0.083 Uiso 1 1 calc R
H52C H -0.0031 0.2358 0.3553 0.083 Uiso 1 1 calc R
C53 C -0.1035(6) 0.4348(7) 0.3687(5) 0.046(2) Uani 1 1 d .
H53A H -0.1018 0.5030 0.3863 0.069 Uiso 1 1 calc R
H53B H -0.1375 0.3839 0.4108 0.069 Uiso 1 1 calc R
H53C H -0.1453 0.4415 0.3297 0.069 Uiso 1 1 calc R
C54 C 0.3272(5) 0.4235(5) 0.4722(4) 0.0262(15) Uani 1 1 d .
H54A H 0.3799 0.3961 0.4296 0.031 Uiso 1 1 calc R
C55 C 0.3297(6) 0.3501(6) 0.5454(4) 0.0400(18) Uani 1 1 d .
H55A H 0.3168 0.2781 0.5386 0.060 Uiso 1 1 calc R
H55B H 0.2734 0.3727 0.5864 0.060 Uiso 1 1 calc R
H55C H 0.4006 0.3529 0.5575 0.060 Uiso 1 1 calc R
C56 C 0.3523(6) 0.5378(5) 0.4750(4) 0.0321(16) Uani 1 1 d .
H56A H 0.3505 0.5792 0.4267 0.048 Uiso 1 1 calc R
H56B H 0.4242 0.5411 0.4854 0.048 Uiso 1 1 calc R
H56C H 0.2981 0.5662 0.5147 0.048 Uiso 1 1 calc R

loop_
_atom_site_aniso_label
_atom_site_aniso_U_11
_atom_site_aniso_U_22
_atom_site_aniso_U_33
_atom_site_aniso_U_23
_atom_site_aniso_U_13
_atom_site_aniso_U_12
Sn1 0.0256(3) 0.0207(2) 0.0268(3) -0.00573(18) -0.00301(19) 0.00209(18)
P1 0.0186(9) 0.0165(8) 0.0283(9) -0.0028(6) -0.0048(7) 0.0004(6)
O1 0.022(2) 0.029(2) 0.023(2) -0.0054(19) -0.0018(19) -0.0023(19)
O1' 0.019(2) 0.027(2) 0.042(3) -0.012(2) -0.007(2) -0.0022(19)
O1'' 0.024(3) 0.022(2) 0.030(2) 0.0006(19) -0.008(2) -0.0010(19)
P2 0.0192(9) 0.0185(8) 0.0272(9) -0.0020(7) -0.0037(7) -0.0024(7)
O2 0.025(3) 0.018(2) 0.046(3) -0.009(2) 0.000(2) 0.0064(19)
O2' 0.022(2) 0.026(2) 0.031(3) -0.0006(19) -0.010(2) -0.0015(19)
O2'' 0.025(3) 0.022(2) 0.034(3) -0.0022(19) -0.011(2) -0.0008(19)
C1 0.022(3) 0.020(3) 0.025(3) -0.008(3) -0.010(3) 0.008(3)
C2 0.017(3) 0.020(3) 0.024(3) -0.004(2) -0.008(3) -0.001(2)
C3 0.019(3) 0.019(3) 0.025(3) -0.005(3) -0.010(3) 0.000(3)
C4 0.019(3) 0.020(3) 0.022(3) -0.005(3) -0.010(3) -0.001(3)
C5 0.016(3) 0.028(3) 0.020(3) -0.002(3) -0.003(3) -0.004(3)
C6 0.028(4) 0.021(3) 0.024(3) -0.006(3) -0.008(3) 0.000(3)
C7 0.021(3) 0.017(3) 0.026(3) -0.007(3) -0.004(3) 0.003(3)
C8 0.036(4) 0.017(3) 0.045(4) -0.016(3) 0.000(3) 0.006(3)
C9 0.023(4) 0.032(4) 0.032(4) -0.008(3) -0.007(3) 0.008(3)
C10 0.032(4) 0.028(4) 0.032(4) -0.007(3) -0.002(3) 0.006(3)
C11 0.030(4) 0.022(3) 0.042(4) -0.009(3) -0.012(3) 0.005(3)
C12 0.041(5) 0.041(4) 0.057(5) -0.011(4) -0.025(4) -0.001(4)
C13 0.029(5) 0.067(6) 0.053(5) -0.006(4) -0.004(4) -0.015(4)
C14 0.031(4) 0.036(4) 0.027(4) -0.001(3) -0.008(3) 0.004(3)
C15 0.074(7) 0.058(6) 0.040(5) -0.016(4) -0.022(4) 0.029(5)
C16 0.064(6) 0.073(6) 0.061(6) -0.033(5) -0.039(5) 0.040(5)
C21 0.019(4) 0.047(5) 0.046(5) -0.002(4) -0.016(3) 0.001(3)
C22 0.037(5) 0.048(5) 0.042(4) -0.007(4) -0.017(4) -0.011(4)
C23 0.054(6) 0.055(5) 0.071(6) 0.022(5) -0.039(5) -0.022(5)
C24 0.037(5) 0.027(4) 0.052(5) 0.011(3) -0.025(4) -0.008(3)
C25 0.082(7) 0.028(4) 0.069(6) -0.006(4) -0.045(5) -0.010(4)
C26 0.032(5) 0.060(6) 0.066(6) 0.012(5) -0.007(4) -0.015(4)
Sn2 0.0216(3) 0.0213(2) 0.0240(2) -0.00500(17) -0.00430(18) 0.00083(18)
P3 0.0248(9) 0.0207(8) 0.0246(9) 0.0016(7) -0.0024(7) -0.0017(7)
O3 0.026(3) 0.030(3) 0.029(3) -0.002(2) 0.001(2) 0.005(2)
O3' 0.025(3) 0.028(2) 0.031(3) 0.005(2) -0.006(2) -0.003(2)
O3'' 0.022(3) 0.020(2) 0.032(3) 0.0035(18) -0.008(2) 0.0011(18)
P4 0.0195(9) 0.0152(8) 0.0258(9) -0.0010(6) -0.0035(7) 0.0006(6)
O4 0.026(3) 0.020(2) 0.029(2) -0.0020(18) 0.001(2) 0.0028(19)
O4' 0.021(2) 0.023(2) 0.026(2) -0.0019(18) -0.0058(19) 0.0000(18)
O4'' 0.020(2) 0.023(2) 0.027(2) 0.0011(18) -0.0035(19) 0.0013(18)
C31 0.021(3) 0.009(3) 0.027(3) -0.001(2) -0.003(3) -0.006(2)
C32 0.024(4) 0.028(4) 0.022(3) 0.000(3) -0.005(3) -0.003(3)
C33 0.031(4) 0.017(3) 0.023(3) 0.001(3) -0.005(3) -0.002(3)
C34 0.010(3) 0.019(3) 0.029(3) -0.005(3) -0.008(3) 0.000(2)
C35 0.016(3) 0.019(3) 0.022(3) 0.002(2) -0.003(3) -0.001(2)
C36 0.008(3) 0.022(3) 0.025(3) -0.001(3) -0.005(2) 0.003(2)
C37 0.026(4) 0.014(3) 0.031(4) -0.003(3) -0.006(3) 0.003(3)
C38 0.024(4) 0.021(3) 0.052(5) -0.001(3) 0.000(3) 0.007(3)
C39 0.020(4) 0.031(4) 0.066(5) -0.002(4) 0.002(4) 0.002(3)
C40 0.055(6) 0.046(5) 0.045(5) -0.025(4) -0.016(4) 0.021(4)
C41 0.036(4) 0.041(4) 0.030(4) 0.011(3) -0.007(3) -0.012(3)
C42 0.050(6) 0.076(6) 0.039(5) -0.010(4) -0.008(4) -0.013(5)
C43 0.090(8) 0.047(5) 0.046(5) 0.020(4) -0.028(5) -0.018(5)
C44 0.027(4) 0.023(3) 0.038(4) 0.003(3) -0.015(3) 0.001(3)
C45 0.059(6) 0.052(5) 0.043(5) 0.000(4) -0.018(4) 0.003(4)
C46 0.034(5) 0.052(5) 0.060(6) 0.009(4) -0.017(4) -0.009(4)
C51 0.028(4) 0.035(4) 0.027(4) -0.003(3) -0.010(3) 0.004(3)
C52 0.059(6) 0.057(6) 0.065(6) -0.032(5) -0.036(5) 0.016(5)
C53 0.019(4) 0.071(6) 0.050(5) -0.009(4) -0.011(3) 0.004(4)
C54 0.016(3) 0.031(4) 0.031(4) -0.002(3) -0.003(3) 0.001(3)
C55 0.035(5) 0.039(4) 0.049(5) 0.010(3) -0.021(4) -0.004(3)
C56 0.027(4) 0.030(4) 0.042(4) -0.003(3) -0.014(3) -0.002(3)

loop_
_atom_type_symbol
_atom_type_description
_atom_type_scat_dispersion_real
_atom_type_scat_dispersion_imag
_atom_type_scat_source
C C 0.0033 0.0016 'International Tables Vol C Tables 4.2.6.8 and 6.1.1.4'
H H 0.0000 0.0000 'International Tables Vol C Tables 4.2.6.8 and 6.1.1.4'
O O 0.0106 0.0060 'International Tables Vol C Tables 4.2.6.8 and 6.1.1.4'
P P 0.1023 0.0942 'International Tables Vol C Tables 4.2.6.8 and 6.1.1.4'
Sn Sn -0.6537 1.4246 'International Tables Vol C Tables 4.2.6.8 and 6.1.1.4'

loop_
_geom_angle_atom_site_label_1
_geom_angle_atom_site_label_2
_geom_angle_atom_site_label_3
_geom_angle
C1 Sn1 O1 76.41(19)
C1 Sn1 O2 74.87(19)
O1 Sn1 O2 151.27(14)
C1 Sn1 Sn2 97.87(16)
O1 Sn1 Sn2 82.47(11)
O2 Sn1 Sn2 100.93(11)
O1 P1 O1' 115.5(3)
O1 P1 O1'' 114.0(3)
O1' P1 O1'' 100.7(2)
O1 P1 C2 109.9(3)
O1' P1 C2 107.5(3)
O1'' P1 C2 108.6(3)
P1 O1 Sn1 115.7(2)
C11 O1' P1 121.3(4)
C14 O1'' P1 118.7(4)
O2 P2 O2' 112.8(3)
O2 P2 O2'' 116.8(3)
O2' P2 O2'' 102.1(2)
O2 P2 C6 110.8(3)
O2' P2 C6 111.2(3)
O2'' P2 C6 102.5(3)
P2 O2 Sn1 115.1(2)
C21 O2' P2 119.9(4)
C24 O2'' P2 121.0(4)
C2 C1 C6 114.6(5)
C2 C1 Sn1 121.4(4)
C6 C1 Sn1 123.2(4)
C3 C2 C1 122.7(6)
C3 C2 P1 121.2(4)
C1 C2 P1 116.0(4)
C4 C3 C2 121.5(5)
C4 C3 H3A 119.3
C2 C3 H3A 119.3
C3 C4 C5 117.2(5)
C3 C4 C7 122.9(5)
C5 C4 C7 119.9(5)
C6 C5 C4 121.4(6)
C6 C5 H5A 119.3
C4 C5 H5A 119.3
C5 C6 C1 122.6(6)
C5 C6 P2 122.2(5)
C1 C6 P2 115.2(5)
C10 C7 C9 108.9(5)
C10 C7 C8 108.4(5)
C9 C7 C8 108.5(5)
C10 C7 C4 110.5(5)
C9 C7 C4 108.8(5)
C8 C7 C4 111.7(5)
C7 C8 H8A 109.5
C7 C8 H8B 109.5
H8A C8 H8B 109.5
C7 C8 H8C 109.5
H8A C8 H8C 109.5
H8B C8 H8C 109.5
C7 C9 H9A 109.5
C7 C9 H9B 109.5
H9A C9 H9B 109.5
C7 C9 H9C 109.5
H9A C9 H9C 109.5
H9B C9 H9C 109.5
C7 C10 H10A 109.5
C7 C10 H10B 109.5
H10A C10 H10B 109.5
C7 C10 H10C 109.5
H10A C10 H10C 109.5
H10B C10 H10C 109.5
O1' C11 C13 109.9(6)
O1' C11 C12 105.8(6)
C13 C11 C12 114.4(6)
O1' C11 H11A 108.9
C13 C11 H11A 108.9
C12 C11 H11A 108.9
C11 C12 H12A 109.5
C11 C12 H12B 109.5
H12A C12 H12B 109.5
C11 C12 H12C 109.5
H12A C12 H12C 109.5
H12B C12 H12C 109.5
C11 C13 H13A 109.5
C11 C13 H13B 109.5
H13A C13 H13B 109.5
C11 C13 H13C 109.5
H13A C13 H13C 109.5
H13B C13 H13C 109.5
O1'' C14 C16 105.6(6)
O1'' C14 C15 109.0(6)
C16 C14 C15 113.4(6)
O1'' C14 H14A 109.6
C16 C14 H14A 109.6
C15 C14 H14A 109.6
C14 C15 H15A 109.5
C14 C15 H15B 109.5
H15A C15 H15B 109.5
C14 C15 H15C 109.5
H15A C15 H15C 109.5
H15B C15 H15C 109.5
C14 C16 H16A 109.5
C14 C16 H16B 109.5
H16A C16 H16B 109.5
C14 C16 H16C 109.5
H16A C16 H16C 109.5
H16B C16 H16C 109.5
O2' C21 C23 105.9(6)
O2' C21 C22 108.7(6)
C23 C21 C22 112.9(7)
O2' C21 H21A 109.7
C23 C21 H21A 109.7
C22 C21 H21A 109.7
C21 C22 H22A 109.5
C21 C22 H22B 109.5
H22A C22 H22B 109.5
C21 C22 H22C 109.5
H22A C22 H22C 109.5
H22B C22 H22C 109.5
C21 C23 H23A 109.5
C21 C23 H23B 109.5
H23A C23 H23B 109.5
C21 C23 H23C 109.5
H23A C23 H23C 109.5
H23B C23 H23C 109.5
O2'' C24 C26 106.3(6)
O2'' C24 C25 107.8(6)
C26 C24 C25 112.4(7)
O2'' C24 H24A 110.1
C26 C24 H24A 110.1
C25 C24 H24A 110.1
C24 C25 H25A 109.5
C24 C25 H25B 109.5
H25A C25 H25B 109.5
C24 C25 H25C 109.5
H25A C25 H25C 109.5
H25B C25 H25C 109.5
C24 C26 H26A 109.5
C24 C26 H26B 109.5
H26A C26 H26B 109.5
C24 C26 H26C 109.5
H26A C26 H26C 109.5
H26B C26 H26C 109.5
C31 Sn2 O4 75.09(17)
C31 Sn2 O3 75.01(17)
O4 Sn2 O3 150.01(13)
C31 Sn2 Sn1 98.14(16)
O4 Sn2 Sn1 87.42(11)
O3 Sn2 Sn1 94.59(11)
O3 P3 O3' 115.9(3)
O3 P3 O3'' 113.4(3)
O3' P3 O3'' 101.2(2)
O3 P3 C32 110.6(3)
O3' P3 C32 105.2(3)
O3'' P3 C32 109.9(3)
P3 O3 Sn2 115.2(2)
C41 O3' P3 121.2(4)
C44 O3'' P3 120.1(4)
O4 P4 O4'' 116.0(3)
O4 P4 O4' 115.4(2)
O4'' P4 O4' 97.2(2)
O4 P4 C36 108.7(3)
O4'' P4 C36 110.2(3)
O4' P4 C36 108.8(3)
P4 O4 Sn2 116.8(2)
C51 O4' P4 118.5(4)
C54 O4'' P4 119.0(4)
C32 C31 C36 115.8(5)
C32 C31 Sn2 122.5(4)
C36 C31 Sn2 121.5(4)
C31 C32 C33 122.5(6)
C31 C32 P3 116.3(5)
C33 C32 P3 121.1(5)
C34 C33 C32 121.7(6)
C34 C33 H33A 119.2
C32 C33 H33A 119.2
C33 C34 C35 116.4(5)
C33 C34 C37 123.4(5)
C35 C34 C37 120.3(5)
C36 C35 C34 121.7(6)
C36 C35 H35A 119.1
C34 C35 H35A 119.1
C35 C36 C31 121.9(5)
C35 C36 P4 120.5(5)
C31 C36 P4 117.5(4)
C38 C37 C39 108.1(6)
C38 C37 C34 111.8(5)
C39 C37 C34 111.0(5)
C38 C37 C40 108.5(6)
C39 C37 C40 110.0(6)
C34 C37 C40 107.3(5)
C37 C38 H38A 109.5
C37 C38 H38B 109.5
H38A C38 H38B 109.5
C37 C38 H38C 109.5
H38A C38 H38C 109.5
H38B C38 H38C 109.5
C37 C39 H39A 109.5
C37 C39 H39B 109.5
H39A C39 H39B 109.5
C37 C39 H39C 109.5
H39A C39 H39C 109.5
H39B C39 H39C 109.5
C37 C40 H40A 109.5
C37 C40 H40B 109.5
H40A C40 H40B 109.5
C37 C40 H40C 109.5
H40A C40 H40C 109.5
H40B C40 H40C 109.5
O3' C41 C43 106.0(6)
O3' C41 C42 108.7(6)
C43 C41 C42 113.2(7)
O3' C41 H41A 109.6
C43 C41 H41A 109.6
C42 C41 H41A 109.6
C41 C42 H42A 109.5
C41 C42 H42B 109.5
H42A C42 H42B 109.5
C41 C42 H42C 109.5
H42A C42 H42C 109.5
H42B C42 H42C 109.5
C41 C43 H43A 109.5
C41 C43 H43B 109.5
H43A C43 H43B 109.5
C41 C43 H43C 109.5
H43A C43 H43C 109.5
H43B C43 H43C 109.5
O3'' C44 C46 107.2(5)
O3'' C44 C45 108.4(6)
C46 C44 C45 113.9(7)
O3'' C44 H44A 109.1
C46 C44 H44A 109.1
C45 C44 H44A 109.1
C44 C45 H45A 109.5
C44 C45 H45B 109.5
H45A C45 H45B 109.5
C44 C45 H45C 109.5
H45A C45 H45C 109.5
H45B C45 H45C 109.5
C44 C46 H46A 109.5
C44 C46 H46B 109.5
H46A C46 H46B 109.5
C44 C46 H46C 109.5
H46A C46 H46C 109.5
H46B C46 H46C 109.5
O4' C51 C53 106.2(5)
O4' C51 C52 108.9(6)
C53 C51 C52 113.2(7)
O4' C51 H51A 109.5
C53 C51 H51A 109.5
C52 C51 H51A 109.5
C51 C52 H52A 109.5
C51 C52 H52B 109.5
H52A C52 H52B 109.5
C51 C52 H52C 109.5
H52A C52 H52C 109.5
H52B C52 H52C 109.5
C51 C53 H53A 109.5
C51 C53 H53B 109.5
H53A C53 H53B 109.5
C51 C53 H53C 109.5
H53A C53 H53C 109.5
H53B C53 H53C 109.5
O4'' C54 C56 109.6(5)
O4'' C54 C55 105.3(5)
C56 C54 C55 114.1(6)
O4'' C54 H54A 109.3
C56 C54 H54A 109.3
C55 C54 H54A 109.3
C54 C55 H55A 109.5
C54 C55 H55B 109.5
H55A C55 H55B 109.5
C54 C55 H55C 109.5
H55A C55 H55C 109.5
H55B C55 H55C 109.5
C54 C56 H56A 109.5
C54 C56 H56B 109.5
H56A C56 H56B 109.5
C54 C56 H56C 109.5
H56A C56 H56C 109.5
H56B C56 H56C 109.5

loop_
_geom_bond_atom_site_label_1
_geom_bond_atom_site_label_2
_geom_bond_distance
Sn1 C1 2.238(6)
Sn1 O1 2.459(4)
Sn1 O2 2.527(5)
Sn1 Sn2 3.0486(6)
P1 O1 1.486(4)
P1 O1' 1.570(5)
P1 O1'' 1.574(5)
P1 C2 1.776(6)
O1' C11 1.461(8)
O1'' C14 1.466(8)
P2 O2 1.471(4)
P2 O2' 1.565(5)
P2 O2'' 1.573(5)
P2 C6 1.772(6)
O2' C21 1.495(8)
O2'' C24 1.455(8)
C1 C2 1.411(8)
C1 C6 1.414(9)
C2 C3 1.397(8)
C3 C4 1.383(9)
C3 H3A 0.9300
C4 C5 1.399(8)
C4 C7 1.535(8)
C5 C6 1.391(9)
C5 H5A 0.9300
C7 C10 1.524(9)
C7 C9 1.527(9)
C7 C8 1.534(8)
C8 H8A 0.9600
C8 H8B 0.9600
C8 H8C 0.9600
C9 H9A 0.9600
C9 H9B 0.9600
C9 H9C 0.9600
C10 H10A 0.9600
C10 H10B 0.9600
C10 H10C 0.9600
C11 C13 1.492(10)
C11 C12 1.498(10)
C11 H11A 0.9800
C12 H12A 0.9600
C12 H12B 0.9600
C12 H12C 0.9600
C13 H13A 0.9600
C13 H13B 0.9600
C13 H13C 0.9600
C14 C16 1.495(10)
C14 C15 1.503(10)
C14 H14A 0.9800
C15 H15A 0.9600
C15 H15B 0.9600
C15 H15C 0.9600
C16 H16A 0.9600
C16 H16B 0.9600
C16 H16C 0.9600
C21 C23 1.500(10)
C21 C22 1.500(10)
C21 H21A 0.9800
C22 H22A 0.9600
C22 H22B 0.9600
C22 H22C 0.9600
C23 H23A 0.9600
C23 H23B 0.9600
C23 H23C 0.9600
C24 C26 1.506(11)
C24 C25 1.511(11)
C24 H24A 0.9800
C25 H25A 0.9600
C25 H25B 0.9600
C25 H25C 0.9600
C26 H26A 0.9600
C26 H26B 0.9600
C26 H26C 0.9600
Sn2 C31 2.254(6)
Sn2 O4 2.504(4)
Sn2 O3 2.510(4)
P3 O3 1.462(5)
P3 O3' 1.565(5)
P3 O3'' 1.579(5)
P3 C32 1.775(6)
O3' C41 1.476(8)
O3'' C44 1.474(8)
P4 O4 1.477(4)
P4 O4'' 1.560(5)
P4 O4' 1.574(5)
P4 C36 1.771(6)
O4' C51 1.465(8)
O4'' C54 1.491(8)
C31 C32 1.379(8)
C31 C36 1.414(8)
C32 C33 1.402(9)
C33 C34 1.391(9)
C33 H33A 0.9300
C34 C35 1.401(8)
C34 C37 1.532(8)
C35 C36 1.388(8)
C35 H35A 0.9300
C37 C38 1.522(9)
C37 C39 1.531(9)
C37 C40 1.541(10)
C38 H38A 0.9600
C38 H38B 0.9600
C38 H38C 0.9600
C39 H39A 0.9600
C39 H39B 0.9600
C39 H39C 0.9600
C40 H40A 0.9600
C40 H40B 0.9600
C40 H40C 0.9600
C41 C43 1.492(11)
C41 C42 1.509(11)
C41 H41A 0.9800
C42 H42A 0.9600
C42 H42B 0.9600
C42 H42C 0.9600
C43 H43A 0.9600
C43 H43B 0.9600
C43 H43C 0.9600
C44 C46 1.497(10)
C44 C45 1.506(10)
C44 H44A 0.9800
C45 H45A 0.9600
C45 H45B 0.9600
C45 H45C 0.9600
C46 H46A 0.9600
C46 H46B 0.9600
C46 H46C 0.9600
C51 C53 1.499(10)
C51 C52 1.499(10)
C51 H51A 0.9800
C52 H52A 0.9600
C52 H52B 0.9600
C52 H52C 0.9600
C53 H53A 0.9600
C53 H53B 0.9600
C53 H53C 0.9600
C54 C56 1.503(9)
C54 C55 1.515(9)
C54 H54A 0.9800
C55 H55A 0.9600
C55 H55B 0.9600
C55 H55C 0.9600
C56 H56A 0.9600
C56 H56B 0.9600
C56 H56C 0.9600

loop_
_geom_torsion_atom_site_label_1
_geom_torsion_atom_site_label_2
_geom_torsion_atom_site_label_3
_geom_torsion_atom_site_label_4
_geom_torsion
O1' P1 O1 Sn1 -117.7(3)
O1'' P1 O1 Sn1 126.4(3)
C2 P1 O1 Sn1 4.2(3)
C1 Sn1 O1 P1 -0.8(3)
O2 Sn1 O1 P1 0.2(5)
Sn2 Sn1 O1 P1 99.2(3)
O1 P1 O1' C11 -11.1(5)
O1'' P1 O1' C11 112.1(5)
C2 P1 O1' C11 -134.2(5)
O1 P1 O1'' C14 -59.5(5)
O1' P1 O1'' C14 176.2(4)
C2 P1 O1'' C14 63.4(5)
O2' P2 O2 Sn1 122.6(3)
O2'' P2 O2 Sn1 -119.6(3)
C6 P2 O2 Sn1 -2.8(4)
C1 Sn1 O2 P2 -1.4(3)
O1 Sn1 O2 P2 -2.4(5)
Sn2 Sn1 O2 P2 -96.7(3)
O2 P2 O2' C21 -32.8(5)
O2'' P2 O2' C21 -158.9(5)
C6 P2 O2' C21 92.4(5)
O2 P2 O2'' C24 -64.9(6)
O2' P2 O2'' C24 58.7(5)
C6 P2 O2'' C24 173.8(5)
O1 Sn1 C1 C2 -4.1(5)
O2 Sn1 C1 C2 176.4(5)
Sn2 Sn1 C1 C2 -84.3(5)
O1 Sn1 C1 C6 -173.5(6)
O2 Sn1 C1 C6 7.0(5)
Sn2 Sn1 C1 C6 106.3(5)
C6 C1 C2 C3 0.9(9)
Sn1 C1 C2 C3 -169.3(5)
C6 C1 C2 P1 177.8(5)
Sn1 C1 C2 P1 7.6(7)
O1 P1 C2 C3 169.4(5)
O1' P1 C2 C3 -64.1(6)
O1'' P1 C2 C3 44.1(6)
O1 P1 C2 C1 -7.5(6)
O1' P1 C2 C1 119.0(5)
O1'' P1 C2 C1 -132.8(5)
C1 C2 C3 C4 -0.3(9)
P1 C2 C3 C4 -177.1(5)
C2 C3 C4 C5 -1.0(9)
C2 C3 C4 C7 176.9(6)
C3 C4 C5 C6 1.6(9)
C7 C4 C5 C6 -176.3(6)
C4 C5 C6 C1 -1.0(10)
C4 C5 C6 P2 179.5(5)
C2 C1 C6 C5 -0.3(9)
Sn1 C1 C6 C5 169.8(5)
C2 C1 C6 P2 179.3(4)
Sn1 C1 C6 P2 -10.7(7)
O2 P2 C6 C5 -172.2(5)
O2' P2 C6 C5 61.5(6)
O2'' P2 C6 C5 -46.9(6)
O2 P2 C6 C1 8.3(6)
O2' P2 C6 C1 -118.1(5)
O2'' P2 C6 C1 133.6(5)
C3 C4 C7 C10 129.9(6)
C5 C4 C7 C10 -52.3(8)
C3 C4 C7 C9 -110.7(6)
C5 C4 C7 C9 67.1(7)
C3 C4 C7 C8 9.1(8)
C5 C4 C7 C8 -173.1(6)
P1 O1' C11 C13 -73.0(7)
P1 O1' C11 C12 163.0(5)
P1 O1'' C14 C16 -144.7(5)
P1 O1'' C14 C15 93.1(6)
P2 O2' C21 C23 152.5(5)
P2 O2' C21 C22 -85.9(6)
P2 O2'' C24 C26 -143.6(5)
P2 O2'' C24 C25 95.6(6)
C1 Sn1 Sn2 C31 -174.4(2)
O1 Sn1 Sn2 C31 110.54(17)
O2 Sn1 Sn2 C31 -98.37(17)
C1 Sn1 Sn2 O4 111.08(19)
O1 Sn1 Sn2 O4 36.01(13)
O2 Sn1 Sn2 O4 -172.90(13)
C1 Sn1 Sn2 O3 -98.90(19)
O1 Sn1 Sn2 O3 -173.98(13)
O2 Sn1 Sn2 O3 -22.89(14)
O3' P3 O3 Sn2 -121.5(3)
O3'' P3 O3 Sn2 122.1(3)
C32 P3 O3 Sn2 -1.9(4)
C31 Sn2 O3 P3 -1.2(3)
O4 Sn2 O3 P3 -5.6(5)
Sn1 Sn2 O3 P3 -98.4(3)
O3 P3 O3' C41 -58.4(5)
O3'' P3 O3' C41 64.7(5)
C32 P3 O3' C41 179.1(5)
O3 P3 O3'' C44 -46.6(5)
O3' P3 O3'' C44 -171.4(4)
C32 P3 O3'' C44 77.7(5)
O4'' P4 O4 Sn2 -119.4(3)
O4' P4 O4 Sn2 127.9(3)
C36 P4 O4 Sn2 5.5(4)
C31 Sn2 O4 P4 -2.6(3)
O3 Sn2 O4 P4 1.8(5)
Sn1 Sn2 O4 P4 96.6(3)
O4 P4 O4' C51 -60.2(5)
O4'' P4 O4' C51 176.5(4)
C36 P4 O4' C51 62.2(5)
O4 P4 O4'' C54 45.9(5)
O4' P4 O4'' C54 168.7(4)
C36 P4 O4'' C54 -78.1(5)
O4 Sn2 C31 C32 -176.9(6)
O3 Sn2 C31 C32 5.3(5)
Sn1 Sn2 C31 C32 97.9(5)
O4 Sn2 C31 C36 -2.1(5)
O3 Sn2 C31 C36 -179.8(5)
Sn1 Sn2 C31 C36 -87.2(5)
C36 C31 C32 C33 0.5(9)
Sn2 C31 C32 C33 175.6(5)
C36 C31 C32 P3 176.8(5)
Sn2 C31 C32 P3 -8.0(7)
O3 P3 C32 C31 6.2(6)
O3' P3 C32 C31 132.0(5)
O3'' P3 C32 C31 -119.8(5)
O3 P3 C32 C33 -177.5(5)
O3' P3 C32 C33 -51.6(6)
O3'' P3 C32 C33 56.6(6)
C31 C32 C33 C34 0.3(10)
P3 C32 C33 C34 -175.9(5)
C32 C33 C34 C35 0.0(9)
C32 C33 C34 C37 178.7(6)
C33 C34 C35 C36 -1.1(9)
C37 C34 C35 C36 -179.9(6)
C34 C35 C36 C31 2.0(10)
C34 C35 C36 P4 179.4(5)
C32 C31 C36 C35 -1.6(9)
Sn2 C31 C36 C35 -176.8(5)
C32 C31 C36 P4 -179.0(5)
Sn2 C31 C36 P4 5.8(7)
O4 P4 C36 C35 175.3(5)
O4'' P4 C36 C35 -56.5(6)
O4' P4 C36 C35 48.9(6)
O4 P4 C36 C31 -7.3(6)
O4'' P4 C36 C31 120.9(5)
O4' P4 C36 C31 -133.6(5)
C33 C34 C37 C38 16.1(9)
C35 C34 C37 C38 -165.2(6)
C33 C34 C37 C39 136.9(7)
C35 C34 C37 C39 -44.4(8)
C33 C34 C37 C40 -102.8(7)
C35 C34 C37 C40 75.9(7)
P3 O3' C41 C43 -141.7(6)
P3 O3' C41 C42 96.4(7)
P3 O3'' C44 C46 136.1(5)
P3 O3'' C44 C45 -100.6(6)
P4 O4' C51 C53 -141.4(5)
P4 O4' C51 C52 96.4(6)
P4 O4'' C54 C56 88.9(6)
P4 O4'' C54 C55 -148.0(4)
